data_7104798
loop_
_publ_author_name
'Godard, Cyril'
'Duckett, Simon B.'
'Parsons, Simon'
'Perutz, Robin N.'

_publ_section_title
;
 Dipyridylketone binding and subsequent C--C bond insertion reactions at
 cyclopentadienylrhodium
;
_journal_coden_ASTM CHCOFS
_journal_issue 18
_journal_name_full
;
 Chemical Communications (Cambridge, United Kingdom)
;
_journal_page_first 2332
_journal_page_last 2333
_journal_paper_doi 10.1039/b306877c
_journal_year 2003
_chemical_formula_moiety '[RhCp(Pyr2CH2CH2CO)]'
_chemical_formula_sum 'C18 H17 N2 O Rh'
_chemical_formula_weight 380.25
_space_group_IT_number 14
_symmetry_cell_setting monoclinic
_symmetry_space_group_name_Hall '-P 2yn'
_symmetry_space_group_name_H-M 'P 1 21/n 1'
_atom_sites_solution_hydrogens 'Found in difference map, but idealised'
_atom_sites_solution_primary Patterson
_atom_sites_solution_secondary difmap
_audit_creation_method SHELXL-97
_cell_angle_alpha 90.00
_cell_angle_beta 97.842(2)
_cell_angle_gamma 90.00
_cell_formula_units_Z 4
_cell_length_a 9.6828(13)
_cell_length_b 11.9109(16)
_cell_length_c 12.9438(17)
_cell_measurement_reflns_used 6117
_cell_measurement_temperature 150(2)
_cell_measurement_theta_max 29
_cell_measurement_theta_min 2
_cell_volume 1478.9(3)
_computing_cell_refinement 'Bruker SMART'
_computing_data_collection 'Bruker SMART'
_computing_data_reduction 'Bruker SAINT'
_computing_molecular_graphics 'Bruker SHELXTL'
_computing_publication_material 'Bruker SHELXTL'
_computing_structure_refinement 'SHELXL-97 (Sheldrick, 1997)'
_computing_structure_solution Dirdif
_diffrn_ambient_temperature 150(2)
_diffrn_measured_fraction_theta_full 0.916
_diffrn_measured_fraction_theta_max 0.916
_diffrn_measurement_device_type 'CCD area detector'
_diffrn_measurement_method 'phi and omega scans'
_diffrn_radiation_monochromator graphite
_diffrn_radiation_source 'fine-focus sealed tube'
_diffrn_radiation_type MoK\a
_diffrn_radiation_wavelength 0.71073
_diffrn_reflns_av_R_equivalents 0.0231
_diffrn_reflns_av_sigmaI/netI 0.0302
_diffrn_reflns_limit_h_max 13
_diffrn_reflns_limit_h_min -13
_diffrn_reflns_limit_k_max 10
_diffrn_reflns_limit_k_min -15
_diffrn_reflns_limit_l_max 16
_diffrn_reflns_limit_l_min -16
_diffrn_reflns_number 9196
_diffrn_reflns_theta_full 28.93
_diffrn_reflns_theta_max 28.93
_diffrn_reflns_theta_min 2.33
_exptl_absorpt_coefficient_mu 1.157
_exptl_absorpt_correction_T_max 0.862
_exptl_absorpt_correction_T_min 0.735
_exptl_absorpt_correction_type multi-scan
_exptl_absorpt_process_details Sadabs
_exptl_crystal_colour orange
_exptl_crystal_density_diffrn 1.708
_exptl_crystal_density_meas 0
_exptl_crystal_density_method 'not measured'
_exptl_crystal_description block
_exptl_crystal_F_000 768
_exptl_crystal_size_max 0.34
_exptl_crystal_size_mid 0.31
_exptl_crystal_size_min 0.31
_refine_diff_density_max 0.544
_refine_diff_density_min -0.581
_refine_diff_density_rms 0.088
_refine_ls_extinction_coef 0.0011(3)
_refine_ls_extinction_expression Fc^*^=kFc[1+0.001xFc^2^\l^3^/sin(2\q)]^-1/4^
_refine_ls_extinction_method SHELXL
_refine_ls_goodness_of_fit_ref 1.070
_refine_ls_hydrogen_treatment riding
_refine_ls_matrix_type full
_refine_ls_number_parameters 200
_refine_ls_number_reflns 3574
_refine_ls_number_restraints 0
_refine_ls_restrained_S_all 1.070
_refine_ls_R_factor_all 0.0292
_refine_ls_R_factor_gt 0.0260
_refine_ls_shift/su_max 0.001
_refine_ls_shift/su_mean 0.000
_refine_ls_structure_factor_coef Fsqd
_refine_ls_weighting_details 'calc w=1/[\s^2^(Fo^2^)+(0.0270P)^2^+0.8624P] where P=(Fo^2^+2Fc^2^)/3'
_refine_ls_weighting_scheme calc
_refine_ls_wR_factor_gt 0.0612
_refine_ls_wR_factor_ref 0.0629
_reflns_number_gt 3263
_reflns_number_total 3574
_reflns_threshold_expression >2sigma(I)
_cod_data_source_file b306877c.txt
_cod_data_source_block rhcg02
_cod_depositor_comments
;
The following automatic conversions were performed:
'_symmetry_cell_setting' value 'Monoclinic' changed to 'monoclinic'
according to '/home/saulius/struct/CIF-dictionaries/cif_core.dic'
dictionary named 'cif_core.dic' version 2.4.1 from
2010-06-29.

'_exptl_absorpt_correction_type' value 'Multiscan' changed to
'multi-scan' according to
'/home/saulius/struct/CIF-dictionaries/cif_core.dic' dictionary named
'cif_core.dic' version 2.4.1 from 2010-06-29.

Automatic conversion script
Id: cif_fix_enum 1527 2010-12-29 10:47:43Z saulius 
;
_cod_original_sg_symbol_H-M P21/n
_cod_database_code 7104798

loop_
_symmetry_equiv_pos_as_xyz
'x, y, z'
'-x+1/2, y+1/2, -z+1/2'
'-x, -y, -z'
'x-1/2, -y-1/2, z-1/2'

loop_
_atom_site_label
_atom_site_type_symbol
_atom_site_fract_x
_atom_site_fract_y
_atom_site_fract_z
_atom_site_U_iso_or_equiv
_atom_site_adp_type
_atom_site_occupancy
_atom_site_symmetry_multiplicity
_atom_site_calc_flag
_atom_site_refinement_flags
_atom_site_disorder_assembly
_atom_site_disorder_group
Rh1 Rh 0.145830(17) 0.209597(14) 0.104538(12) 0.01498(7) Uani 1 1 d . . .
N1 N 0.14733(19) 0.18816(15) 0.26221(14) 0.0164(4) Uani 1 1 d . . .
C2 C 0.2402(2) 0.23018(19) 0.33916(18) 0.0207(5) Uani 1 1 d . . .
H2 H 0.3145 0.2750 0.3212 0.025 Uiso 1 1 calc R . .
C3 C 0.2317(2) 0.21086(19) 0.44299(18) 0.0213(5) Uani 1 1 d . . .
H3 H 0.2994 0.2407 0.4959 0.026 Uiso 1 1 calc R . .
C4 C 0.1215(2) 0.14669(19) 0.46819(17) 0.0197(4) Uani 1 1 d . . .
H4 H 0.1118 0.1329 0.5391 0.024 Uiso 1 1 calc R . .
C5 C 0.0257(2) 0.10282(18) 0.38913(16) 0.0167(4) Uani 1 1 d . . .
H5 H -0.0504 0.0590 0.4055 0.020 Uiso 1 1 calc R . .
C6 C 0.0417(2) 0.12343(17) 0.28600(16) 0.0149(4) Uani 1 1 d . . .
C7 C -0.0441(2) 0.07788(17) 0.18706(15) 0.0141(4) Uani 1 1 d . . .
O8 O -0.05566(15) 0.16436(12) 0.11314(11) 0.0153(3) Uani 1 1 d . . .
C9 C -0.1867(2) 0.03371(18) 0.20389(16) 0.0155(4) Uani 1 1 d . . .
N10 N -0.18968(19) -0.06013(16) 0.26104(14) 0.0206(4) Uani 1 1 d . . .
C11 C -0.3150(2) -0.1030(2) 0.27182(18) 0.0236(5) Uani 1 1 d . . .
H11 H -0.3181 -0.1693 0.3123 0.028 Uiso 1 1 calc R . .
C12 C -0.4391(2) -0.0567(2) 0.2278(2) 0.0282(5) Uani 1 1 d . . .
H12 H -0.5254 -0.0904 0.2372 0.034 Uiso 1 1 calc R . .
C13 C -0.4351(3) 0.0401(2) 0.1695(2) 0.0378(7) Uani 1 1 d . . .
H13 H -0.5189 0.0747 0.1383 0.045 Uiso 1 1 calc R . .
C14 C -0.3067(2) 0.0858(2) 0.1573(2) 0.0281(6) Uani 1 1 d . . .
H14 H -0.3013 0.1522 0.1174 0.034 Uiso 1 1 calc R . .
C15 C 0.2179(3) 0.3877(2) 0.08322(19) 0.0278(5) Uani 1 1 d . . .
H15 H 0.2142 0.4477 0.1311 0.033 Uiso 1 1 calc R . .
C16 C 0.3289(3) 0.3078(2) 0.08403(19) 0.0262(5) Uani 1 1 d . . .
H16 H 0.4105 0.3042 0.1338 0.031 Uiso 1 1 calc R . .
C17 C 0.2952(3) 0.2350(2) -0.00263(19) 0.0257(5) Uani 1 1 d . . .
H17 H 0.3521 0.1764 -0.0231 0.031 Uiso 1 1 calc R . .
C18 C 0.1612(3) 0.2657(2) -0.05309(18) 0.0261(5) Uani 1 1 d . . .
H18 H 0.1105 0.2291 -0.1115 0.031 Uiso 1 1 calc R . .
C19 C 0.1163(3) 0.3616(2) -0.0002(2) 0.0277(5) Uani 1 1 d . . .
H19 H 0.0313 0.4011 -0.0189 0.033 Uiso 1 1 calc R . .
C20 C 0.1768(2) 0.03547(18) 0.11592(17) 0.0177(4) Uani 1 1 d . . .
H20A H 0.1964 0.0048 0.0484 0.021 Uiso 1 1 calc R . .
H20B H 0.2568 0.0182 0.1697 0.021 Uiso 1 1 calc R . .
C21 C 0.0441(2) -0.01602(18) 0.14568(16) 0.0160(4) Uani 1 1 d . . .
H21A H 0.0677 -0.0739 0.2002 0.019 Uiso 1 1 calc R . .
H21B H -0.0095 -0.0523 0.0841 0.019 Uiso 1 1 calc R . .

loop_
_atom_site_aniso_label
_atom_site_aniso_U_11
_atom_site_aniso_U_22
_atom_site_aniso_U_33
_atom_site_aniso_U_23
_atom_site_aniso_U_13
_atom_site_aniso_U_12
Rh1 0.01415(10) 0.01521(10) 0.01575(10) 0.00027(6) 0.00266(6) -0.00345(6)
N1 0.0150(9) 0.0167(9) 0.0175(9) -0.0013(7) 0.0023(7) -0.0015(7)
C2 0.0171(11) 0.0208(11) 0.0240(11) -0.0027(9) 0.0024(9) -0.0067(9)
C3 0.0182(11) 0.0248(12) 0.0202(11) -0.0057(9) -0.0001(9) -0.0007(9)
C4 0.0208(11) 0.0222(11) 0.0163(10) -0.0022(9) 0.0029(9) 0.0010(9)
C5 0.0144(10) 0.0172(10) 0.0189(10) 0.0002(8) 0.0036(8) 0.0000(8)
C6 0.0138(10) 0.0114(9) 0.0192(10) -0.0010(8) 0.0013(8) 0.0016(8)
C7 0.0130(10) 0.0139(10) 0.0149(9) 0.0017(8) 0.0003(8) -0.0013(8)
O8 0.0121(7) 0.0155(7) 0.0181(7) 0.0049(6) 0.0014(6) -0.0009(6)
C9 0.0160(10) 0.0163(10) 0.0142(9) -0.0013(8) 0.0018(8) -0.0025(8)
N10 0.0179(9) 0.0214(10) 0.0221(9) 0.0058(8) 0.0008(7) -0.0040(8)
C11 0.0235(12) 0.0238(12) 0.0232(11) 0.0065(9) 0.0022(9) -0.0066(10)
C12 0.0161(11) 0.0333(14) 0.0359(13) 0.0061(11) 0.0060(10) -0.0085(10)
C13 0.0138(11) 0.0412(16) 0.0573(18) 0.0213(14) 0.0012(12) -0.0003(11)
C14 0.0156(11) 0.0260(13) 0.0421(14) 0.0158(11) 0.0019(10) -0.0015(10)
C15 0.0378(14) 0.0184(12) 0.0294(12) -0.0026(10) 0.0119(11) -0.0123(10)
C16 0.0219(12) 0.0341(14) 0.0233(12) 0.0027(10) 0.0058(10) -0.0129(10)
C17 0.0278(13) 0.0248(12) 0.0276(12) 0.0031(10) 0.0143(10) -0.0052(10)
C18 0.0354(14) 0.0250(12) 0.0176(11) 0.0022(9) 0.0033(10) -0.0127(11)
C19 0.0297(13) 0.0208(12) 0.0328(13) 0.0098(10) 0.0055(11) -0.0043(10)
C20 0.0166(10) 0.0166(10) 0.0202(10) -0.0001(8) 0.0033(8) 0.0001(8)
C21 0.0166(10) 0.0147(10) 0.0159(10) -0.0012(8) -0.0002(8) 0.0003(8)

loop_
_atom_type_symbol
_atom_type_description
_atom_type_scat_dispersion_real
_atom_type_scat_dispersion_imag
_atom_type_scat_source
C C 0.0033 0.0016 'International Tables Vol C Tables 4.2.6.8 and 6.1.1.4'
H H 0.0000 0.0000 'International Tables Vol C Tables 4.2.6.8 and 6.1.1.4'
N N 0.0061 0.0033 'International Tables Vol C Tables 4.2.6.8 and 6.1.1.4'
O O 0.0106 0.0060 'International Tables Vol C Tables 4.2.6.8 and 6.1.1.4'
Rh Rh -1.1178 0.9187 'International Tables Vol C Tables 4.2.6.8 and 6.1.1.4'

loop_
_geom_angle_atom_site_label_1
_geom_angle_atom_site_label_2
_geom_angle_atom_site_label_3
_geom_angle
_geom_angle_site_symmetry_1
_geom_angle_site_symmetry_3
_geom_angle_publ_flag
O8 Rh1 N1 77.90(6) . . ?
O8 Rh1 C20 82.16(7) . . ?
N1 Rh1 C20 79.97(8) . . ?
O8 Rh1 C17 143.27(8) . . ?
N1 Rh1 C17 137.86(9) . . ?
C20 Rh1 C17 94.72(9) . . ?
O8 Rh1 C16 162.08(8) . . ?
N1 Rh1 C16 107.06(8) . . ?
C20 Rh1 C16 115.49(9) . . ?
C17 Rh1 C16 38.30(9) . . ?
O8 Rh1 C18 108.73(8) . . ?
N1 Rh1 C18 168.35(8) . . ?
C20 Rh1 C18 110.05(9) . . ?
C17 Rh1 C18 38.24(10) . . ?
C16 Rh1 C18 63.71(9) . . ?
O8 Rh1 C19 101.60(8) . . ?
N1 Rh1 C19 132.81(8) . . ?
C20 Rh1 C19 147.20(9) . . ?
C17 Rh1 C19 62.74(10) . . ?
C16 Rh1 C19 62.13(10) . . ?
C18 Rh1 C19 37.61(9) . . ?
O8 Rh1 C15 124.55(8) . . ?
N1 Rh1 C15 106.09(8) . . ?
C20 Rh1 C15 153.17(9) . . ?
C17 Rh1 C15 62.93(9) . . ?
C16 Rh1 C15 37.70(10) . . ?
C18 Rh1 C15 62.28(9) . . ?
C19 Rh1 C15 35.90(9) . . ?
C2 N1 C6 119.65(19) . . ?
C2 N1 Rh1 127.10(15) . . ?
C6 N1 Rh1 113.25(14) . . ?
N1 C2 C3 122.6(2) . . ?
C2 C3 C4 118.2(2) . . ?
C5 C4 C3 119.5(2) . . ?
C4 C5 C6 119.5(2) . . ?
N1 C6 C5 120.59(19) . . ?
N1 C6 C7 110.73(17) . . ?
C5 C6 C7 128.64(19) . . ?
O8 C7 C9 111.27(16) . . ?
O8 C7 C6 107.18(16) . . ?
C9 C7 C6 113.78(17) . . ?
O8 C7 C21 106.97(16) . . ?
C9 C7 C21 110.76(17) . . ?
C6 C7 C21 106.52(17) . . ?
C7 O8 Rh1 104.08(11) . . ?
N10 C9 C14 122.3(2) . . ?
N10 C9 C7 117.08(18) . . ?
C14 C9 C7 120.55(19) . . ?
C11 N10 C9 117.53(19) . . ?
N10 C11 C12 123.9(2) . . ?
C11 C12 C13 118.3(2) . . ?
C12 C13 C14 118.9(2) . . ?
C9 C14 C13 119.2(2) . . ?
C19 C15 C16 107.9(2) . . ?
C19 C15 Rh1 71.87(14) . . ?
C16 C15 Rh1 67.68(13) . . ?
C17 C16 C15 107.9(2) . . ?
C17 C16 Rh1 70.38(13) . . ?
C15 C16 Rh1 74.62(14) . . ?
C18 C17 C16 107.7(2) . . ?
C18 C17 Rh1 71.42(14) . . ?
C16 C17 Rh1 71.31(13) . . ?
C17 C18 C19 107.7(2) . . ?
C17 C18 Rh1 70.35(13) . . ?
C19 C18 Rh1 74.43(14) . . ?
C15 C19 C18 108.7(2) . . ?
C15 C19 Rh1 72.23(14) . . ?
C18 C19 Rh1 67.96(13) . . ?
C21 C20 Rh1 107.41(14) . . ?
C20 C21 C7 108.76(17) . . ?

loop_
_geom_bond_atom_site_label_1
_geom_bond_atom_site_label_2
_geom_bond_distance
_geom_bond_site_symmetry_2
_geom_bond_publ_flag
Rh1 O8 2.0417(14) . ?
Rh1 N1 2.0549(18) . ?
Rh1 C20 2.098(2) . ?
Rh1 C17 2.157(2) . ?
Rh1 C16 2.170(2) . ?
Rh1 C18 2.171(2) . ?
Rh1 C19 2.257(2) . ?
Rh1 C15 2.261(2) . ?
N1 C2 1.344(3) . ?
N1 C6 1.349(3) . ?
C2 C3 1.377(3) . ?
C3 C4 1.387(3) . ?
C4 C5 1.387(3) . ?
C5 C6 1.387(3) . ?
C6 C7 1.528(3) . ?
C7 O8 1.400(2) . ?
C7 C9 1.521(3) . ?
C7 C21 1.547(3) . ?
C9 N10 1.343(3) . ?
C9 C14 1.382(3) . ?
N10 C11 1.341(3) . ?
C11 C12 1.373(3) . ?
C12 C13 1.382(4) . ?
C13 C14 1.386(3) . ?
C15 C19 1.393(4) . ?
C15 C16 1.434(4) . ?
C16 C17 1.420(4) . ?
C17 C18 1.418(4) . ?
C18 C19 1.430(4) . ?
C20 C21 1.520(3) . ?
